data_4121273
loop_
_publ_author_name
'Wataru Kosaka'
'Kayo Yamagishi'
'Akihiro Hori'
'Hiroshi Sato'
'Ryotaro Matsuda'
'Susumu Kitagawa'
'Masaki Takata'
'Hitoshi Miyasaka'

_publ_section_title
;
 Selective NO Trapping in the Pores of Chain-Type Complex Assemblies Based
 on Electronically Activated Paddlewheel-Type [Ru2II,II]/[Rh2II,II] Dimers
;
_journal_name_full 'Journal of the American Chemical Society'
_journal_page_first 18469
_journal_page_last 18480
_journal_paper_doi 10.1021/ja4076056
_journal_volume 135
_journal_year 2013
_chemical_formula_moiety 'C44 H32 Cl4 N2 O12 Ru2, 4(N O)'
_chemical_formula_sum 'C44 H32 Cl4 N6 O16 Ru2'
_chemical_formula_weight 1244.71
_chemical_name_common '[Ru2(4-Cl-2-OMe-PhCO2)4(phz)] 4(NO)'
_chemical_name_systematic ' ?'
_space_group_IT_number 2
_symmetry_cell_setting triclinic
_symmetry_Int_Tables_number 2
_symmetry_space_group_name_Hall '-P 1'
_symmetry_space_group_name_H-M 'P -1'
_cell_angle_alpha 86.501(3)
_cell_angle_beta 101.224(5)
_cell_angle_gamma 83.605(4)
_cell_formula_units_Z 1
_cell_length_a 9.7255(3)
_cell_length_b 12.0456(3)
_cell_length_c 10.5596(3)
_cell_measurement_temperature 121(1)
_cell_volume 1201.49(6)
_computing_cell_refinement 'RIETAN-FP (Izumi and Momma, 2007)'
_computing_molecular_graphics 'VESTA (Momma and Izumi, 2008)'
_computing_structure_refinement 'RIETAN-FP (Izumi and Momma, 2007)'
_computing_structure_solution FOX
_diffrn_ambient_temperature 121(1)
_diffrn_detector 'imaging plate'
_diffrn_measurement_device_type debye-scherrer
_diffrn_radiation_monochromator 'Si crystal'
_diffrn_radiation_type synchrotron
_diffrn_radiation_wavelength 0.798730
_diffrn_source synchrotron
_exptl_crystal_density_diffrn 1.7203
_exptl_crystal_F_000 622.00
_pd_calc_method 'Rietveld Refinement'
_pd_char_colour dark_brown
_pd_instr_location ' ?'
_pd_meas_2theta_range_inc 0.0100
_pd_meas_2theta_range_max 77.9600
_pd_meas_2theta_range_min 2.0000
_pd_meas_number_of_points 7597
_pd_meas_scan_method step
_pd_proc_2theta_range_inc 0.0100
_pd_proc_2theta_range_max 50.0000
_pd_proc_2theta_range_min 3.0000
_pd_proc_ls_background_function 'composite background function'
_pd_proc_ls_pref_orient_corr ' ?'
_pd_proc_ls_profile_function 'split Pearson VII function'
_pd_proc_ls_prof_R_factor 0.02968
_pd_proc_ls_prof_wR_expected 0.00781
_pd_proc_ls_prof_wR_factor 0.04121
_pd_spec_mounting ' ?'
_pd_spec_mount_mode reflection
_refine_diff_density_max 0.0
_refine_diff_density_min 0.0
_refine_ls_extinction_method none
_refine_ls_goodness_of_fit_all 5.2782
_refine_ls_hydrogen_treatment riding
_refine_ls_matrix_type full
_refine_ls_number_constraints 30
_refine_ls_number_parameters 115
_refine_ls_number_restraints 0
_refine_ls_R_factor_all 0.00541
_refine_ls_R_Fsqd_factor 0.00540
_refine_ls_R_I_factor 0.01540
_refine_ls_shift/su_max 0.0
_refine_ls_weighting_details 1/<i>y</i>~i~
_refine_ls_weighting_scheme sigma
_cod_data_source_file ja4076056_si_010.cif
_cod_data_source_block Ru-4Cl2OMe-phz-NO
_cod_database_code 4121273

loop_
_symmetry_equiv_pos_site_id
_symmetry_equiv_pos_as_xyz
1 x,y,z
2 -x,-y,-z

loop_
_atom_site_label
_atom_site_fract_x
_atom_site_fract_y
_atom_site_fract_z
_atom_site_occupancy
_atom_site_symmetry_multiplicity
_atom_site_Wyckoff_symbol
_atom_site_adp_type
_atom_site_U_iso_or_equiv
_atom_site_type_symbol
C1 0.379(7) 0.564(7) 0.756(5) 1 2 i Uiso 0.02697 C
C2 0.698(6) 0.399(6) 0.377(6) 1 2 i Uiso 0.02697 C
C3 0.624(6) 0.373(6) 0.471(7) 1 2 i Uiso 0.02697 C
C4 0.573(5) 0.654(5) 0.444(5) 1 2 i Uiso 0.02697 C
C5 0.306(7) 0.662(6) 0.407(5) 1 2 i Uiso 0.02697 C
C6 0.158(6) 0.669(6) 0.383(6) 1 2 i Uiso 0.02697 C
C7 0.090(5) 0.643(5) 0.479(6) 1 2 i Uiso 0.02697 C
C8 0.840(7) 0.390(6) 0.399(6) 1 2 i Uiso 0.02697 C
Cl1 0.062(2) 0.713(1) 0.229(1) 1 2 i Uiso 0.02697 Cl
O1 0.510(4) 0.551(4) 0.782(3) 1 2 i Uiso 0.02697 O
O2 0.307(4) 0.547(4) 0.839(4) 1 2 i Uiso 0.02697 O
O3 0.483(4) 0.379(4) 0.447(4) 1 2 i Uiso 0.02697 O
C9 0.523(7) 0.707(5) 0.068(7) 1 2 i Uiso 0.03955 C
C10 0.547(7) 0.821(5) 0.116(6) 1 2 i Uiso 0.03955 C
C11 0.430(7) 0.899(6) 0.125(6) 1 2 i Uiso 0.03955 C
C12 0.825(5) 0.043(5) 0.899(5) 1 2 i Uiso 0.03955 C
C13 0.457(7) 0.003(5) 0.171(6) 1 2 i Uiso 0.03955 C
C14 0.596(7) 0.031(6) 0.204(6) 1 2 i Uiso 0.03955 C
C15 0.710(6) 0.953(6) 0.191(6) 1 2 i Uiso 0.03955 C
C16 0.687(7) 0.847(5) 0.148(7) 1 2 i Uiso 0.03955 C
Cl2 0.629(2) 0.159(1) 0.260(2) 1 2 i Uiso 0.03955 Cl
O4 0.621(4) 0.655(4) 0.027(4) 1 2 i Uiso 0.03955 O
O5 0.408(4) 0.667(4) 0.075(4) 1 2 i Uiso 0.03955 O
O6 0.707(4) 0.127(4) 0.907(4) 1 2 i Uiso 0.03955 O
N1 0.138(4) 0.527(5) 0.047(5) 1 2 i Uiso 0.01249 n
C17 0.904(6) 0.572(6) 0.912(5) 1 2 i Uiso 0.01249 C
C18 0.814(5) 0.653(5) 0.818(5) 1 2 i Uiso 0.01249 C
C19 0.864(6) 0.748(5) 0.775(5) 1 2 i Uiso 0.01249 C
C20 0.995(6) 0.229(5) 0.173(5) 1 2 i Uiso 0.01249 C
C21 0.912(6) 0.303(5) 0.083(6) 1 2 i Uiso 0.01249 C
C22 0.956(7) 0.403(5) 0.039(6) 1 2 i Uiso 0.01249 C
Ru1 0.6074(5) 0.4972(7) 0.9698(7) 1 2 i Uiso 0.00559 Ru
N2 0.997(9) 0.914(8) 0.506(9) 1 2 i Uiso 0.19212 n
O7 0.051(6) 0.938(8) 0.421(4) 1 2 i Uiso 0.19212 O
N3 0.632(6) 0.921(4) 0.522(6) 1 2 i Uiso 0.09801 n
O8 0.596(5) 0.012(5) 0.541(6) 1 2 i Uiso 0.09801 O
H4A 0.53511 0.73204 0.41359 1 2 i Uiso 0.03237 H
H4B 0.67615 0.64778 0.46919 1 2 i Uiso 0.03237 H
H4C 0.54621 0.60536 0.37523 1 2 i Uiso 0.03237 H
H5 0.35438 0.67996 0.34240 1 2 i Uiso 0.03237 H
H7 -0.00817 0.64843 0.46042 1 2 i Uiso 0.03237 H
H8 0.88764 0.40654 0.33309 1 2 i Uiso 0.03237 H
H12A 0.82464 0.97639 0.95697 1 2 i Uiso 0.04746 H
H12B 0.91427 0.07451 0.92564 1 2 i Uiso 0.04746 H
H12C 0.81650 0.02255 0.81003 1 2 i Uiso 0.04746 H
H13 0.38185 0.05520 0.17930 1 2 i Uiso 0.04746 H
H15 0.80186 0.97140 0.21080 1 2 i Uiso 0.04746 H
H16 0.76202 0.79474 0.14016 1 2 i Uiso 0.04746 H
H18 0.72122 0.64070 0.78499 1 2 i Uiso 0.01499 H
H19 0.80454 0.79923 0.71285 1 2 i Uiso 0.01499 H
H20 0.96192 0.16428 0.20202 1 2 i Uiso 0.01499 H
H21 0.82107 0.28824 0.04887 1 2 i Uiso 0.01499 H

loop_
_atom_type_symbol
_atom_type_description
_atom_type_scat_dispersion_real
_atom_type_scat_dispersion_imag
_atom_type_scat_source
Ru Ru -1.0980 1.0370 'S. Sasaki (1989) KEK Report 88-14'
C C 0.0033 0.0021 'S. Sasaki (1989) KEK Report 88-14'
O O 0.0113 0.0079 'S. Sasaki (1989) KEK Report 88-14'
H H 0.0000 0.0000 'S. Sasaki (1989) KEK Report 88-14'
N N 0.0063 0.0043 'S. Sasaki (1989) KEK Report 88-14'
Cl Cl 0.1615 0.2011 'S. Sasaki (1989) KEK Report 88-14'

loop_
_geom_angle_atom_site_label_1
_geom_angle_atom_site_label_2
_geom_angle_atom_site_label_3
_geom_angle
_geom_angle_site_symmetry_1
_geom_angle_site_symmetry_3
O2 C1 O1 123(5) 1_555 1_555
O2 C1 C2 117(7) 1_555 2_666
O1 C1 C2 120(6) 1_555 2_666
C8 C2 C3 123(6) 1_555 1_555
C8 C2 C1 117(7) 1_555 2_666
C3 C2 C1 120(6) 1_555 2_666
O3 C3 C5 117(7) 1_555 2_666
O3 C3 C2 122(6) 1_555 1_555
C5 C3 C2 120(6) 2_666 1_555
C3 C5 C6 117(6) 2_666 1_555
C7 C6 C5 121(5) 1_555 1_555
C7 C6 Cl1 120(5) 1_555 1_555
C5 C6 Cl1 119(5) 1_555 1_555
C8 C7 C6 122(6) 2_666 1_555
C2 C8 C7 117(7) 1_555 2_666
C1 O1 Ru1 117(4) 1_555 1_555
C1 O2 Ru1 123(4) 1_555 2_667
C3 O3 C4 114(5) 1_555 2_666
O4 C9 O5 123(6) 1_555 1_555
O4 C9 C10 117(7) 1_555 1_555
O5 C9 C10 120(6) 1_555 1_555
C16 C10 C11 122(6) 1_555 1_555
C16 C10 C9 118(6) 1_555 1_555
C11 C10 C9 120(6) 1_555 1_555
O6 C11 C13 120(7) 2_666 1_565
O6 C11 C10 121(6) 2_666 1_555
C13 C11 C10 118(7) 1_565 1_555
C14 C13 C11 121(7) 1_555 1_545
C13 C14 C15 120(6) 1_555 1_545
C13 C14 Cl2 121(6) 1_555 1_555
C15 C14 Cl2 119(5) 1_545 1_555
C16 C15 C14 120(6) 1_555 1_565
C10 C16 C15 119(7) 1_555 1_555
C9 O5 Ru1 118(4) 1_555 2_666
C9 O4 Ru1 121(4) 1_555 1_554
C11 O6 C12 120(6) 1_555 1_555
C22 N1 C17 118(4) 2_665 2_666
C22 N1 Ru1 120(4) 2_665 2_666
C17 N1 Ru1 112(4) 2_666 2_666
N1 C17 C18 123(6) 2_666 1_555
N1 C17 C22 120(6) 2_666 2_766
C18 C17 C22 117(7) 1_555 2_766
C19 C18 C17 120(6) 1_555 1_555
C18 C19 C20 121(6) 1_555 2_766
C21 C20 C19 118(6) 1_555 2_766
C20 C21 C22 123(7) 1_555 1_555
N1 C22 C21 118(7) 2_665 1_555
N1 C22 C17 122(6) 2_665 2_766
C21 C22 C17 120(7) 1_555 2_766

loop_
_geom_bond_atom_site_label_1
_geom_bond_atom_site_label_2
_geom_bond_distance
_geom_bond_site_symmetry_2
C1 O2 1.24(6) 1_555
C1 O1 1.24(6) 1_555
C1 C2 1.47(6) 2_666
C2 C8 1.35(6) 1_555
C2 C3 1.37(7) 1_555
C3 O3 1.34(5) 1_555
C3 C5 1.35(7) 2_666
C4 O3 1.42(5) 2_666
C5 C6 1.41(6) 1_555
C6 C7 1.36(7) 1_555
C6 Cl1 1.73(5) 1_555
C7 C8 1.35(6) 2_666
O1 Ru1 2.05(3) 1_555
O2 Ru1 2.04(4) 2_667
C9 O4 1.24(6) 1_555
C9 O5 1.28(6) 1_555
C9 C10 1.51(7) 1_555
C10 C16 1.41(6) 1_555
C10 C11 1.41(8) 1_555
C11 O6 1.38(6) 2_666
C11 C13 1.41(8) 1_565
C12 O6 1.46(6) 1_555
C13 C14 1.40(8) 1_555
C14 C15 1.41(8) 1_545
C14 Cl2 1.72(6) 1_555
C15 C16 1.41(8) 1_555
O4 Ru1 2.04(4) 1_554
O5 Ru1 2.08(4) 2_666
N1 C22 1.34(6) 2_665
N1 C17 1.37(7) 2_666
N1 Ru1 2.50(4) 2_666
C17 C18 1.43(7) 1_555
C17 C22 1.44(6) 2_766
C18 C19 1.38(7) 1_555
C19 C20 1.44(7) 2_766
C20 C21 1.34(7) 1_555
C21 C22 1.40(8) 1_555
Ru1 Ru1 2.29(1) 2_667
N2 O7 1.16(7) 1_655
N3 O8 1.16(6) 1_565
